data_4129972
loop_
_publ_author_name
'Palmer, W. Neil'
'Obligacion, Jennifer V.'
'Pappas, Iraklis'
'Chirik, Paul J.'

_publ_section_title
;
 Cobalt-Catalyzed Benzylic Borylation: Enabling Polyborylation and
 Functionalization of Remote, Unactivated C(sp(3))-H Bonds.
;
_journal_issue 3
_journal_name_full 'Journal of the American Chemical Society'
_journal_page_first 766
_journal_page_last 769
_journal_paper_doi 10.1021/jacs.5b12249
_journal_volume 138
_journal_year 2016
_chemical_formula_sum 'C25 H41 B3 O6'
_chemical_formula_weight 470.01
_space_group_crystal_system orthorhombic
_space_group_IT_number 19
_space_group_name_Hall 'P 2ac 2ab'
_space_group_name_H-M_alt 'P 21 21 21'
_atom_sites_solution_hydrogens geom
_audit_creation_method SHELXL-2014
_cell_angle_alpha 90
_cell_angle_beta 90
_cell_angle_gamma 90
_cell_formula_units_Z 4
_cell_length_a 10.8115(11)
_cell_length_b 15.2429(14)
_cell_length_c 16.7747(16)
_cell_measurement_reflns_used 9866
_cell_measurement_temperature 100(2)
_cell_measurement_theta_max 27.70
_cell_measurement_theta_min 2.61
_cell_volume 2764.4(5)
_computing_cell_refinement 'Bruker SAINT'
_computing_data_collection 'Bruker APEX2'
_computing_data_reduction 'Bruker SAINT'
_computing_molecular_graphics 'ORTEP 3 (Farraguia, 1997)'
_computing_structure_refinement 'SHELXL-2014 (Sheldrick, 2014)'
_computing_structure_solution 'SIR 92 (Giacavazzo, 1993)'
_diffrn_ambient_temperature 100(2)
_diffrn_measured_fraction_theta_full 1.000
_diffrn_measured_fraction_theta_max 0.977
_diffrn_measurement_device_type 'Bruker APEX-II CCD'
_diffrn_measurement_method 'phi and omega scans'
_diffrn_radiation_type MoK\a
_diffrn_radiation_wavelength 0.71073
_diffrn_reflns_av_R_equivalents 0.0695
_diffrn_reflns_av_unetI/netI 0.0473
_diffrn_reflns_Laue_measured_fraction_full 1.000
_diffrn_reflns_Laue_measured_fraction_max 0.977
_diffrn_reflns_limit_h_max 14
_diffrn_reflns_limit_h_min -14
_diffrn_reflns_limit_k_max 20
_diffrn_reflns_limit_k_min -19
_diffrn_reflns_limit_l_max 21
_diffrn_reflns_limit_l_min -21
_diffrn_reflns_number 38079
_diffrn_reflns_point_group_measured_fraction_full 1.000
_diffrn_reflns_point_group_measured_fraction_max 0.976
_diffrn_reflns_theta_full 25.242
_diffrn_reflns_theta_max 27.867
_diffrn_reflns_theta_min 2.241
_diffrn_source 'fine-focus sealed tube'
_exptl_absorpt_coefficient_mu 0.076
_exptl_absorpt_correction_T_max 0.7456
_exptl_absorpt_correction_T_min 0.4787
_exptl_absorpt_correction_type multi-scan
_exptl_absorpt_process_details 'SADABS v2008/1 (Bruker AXS)'
_exptl_crystal_colour Colorless
_exptl_crystal_density_diffrn 1.129
_exptl_crystal_description Block
_exptl_crystal_F_000 1016
_exptl_crystal_size_max 0.660
_exptl_crystal_size_mid 0.620
_exptl_crystal_size_min 0.540
_refine_diff_density_max 0.192
_refine_diff_density_min -0.191
_refine_diff_density_rms 0.042
_refine_ls_extinction_method none
_refine_ls_goodness_of_fit_ref 1.021
_refine_ls_hydrogen_treatment refxyz
_refine_ls_matrix_type full
_refine_ls_number_parameters 336
_refine_ls_number_reflns 6414
_refine_ls_number_restraints 0
_refine_ls_restrained_S_all 1.021
_refine_ls_R_factor_all 0.0609
_refine_ls_R_factor_gt 0.0442
_refine_ls_shift/su_max 0.000
_refine_ls_shift/su_mean 0.000
_refine_ls_structure_factor_coef Fsqd
_refine_ls_weighting_details 'w=1/[\s^2^(Fo^2^)+(0.0345P)^2^+0.9854P] where P=(Fo^2^+2Fc^2^)/3'
_refine_ls_weighting_scheme calc
_refine_ls_wR_factor_gt 0.0965
_refine_ls_wR_factor_ref 0.1064
_reflns_Friedel_coverage 0.783
_reflns_Friedel_fraction_full 1.000
_reflns_Friedel_fraction_max 0.974
_reflns_number_gt 5261
_reflns_number_total 6414
_reflns_threshold_expression 'I > 2\s(I)'
_cod_data_source_file ja5b12249_si_002.cif
_cod_data_source_block wnp55
_cod_original_cell_volume 2764.448(543)
_cod_database_code 4129972
_shelx_space_group_comment
;
The symmetry employed for this shelxl refinement is uniquely defined
by the following loop, which should always be used as a source of
symmetry information in preference to the above space-group names.
They are only intended as comments.
;
_shelx_estimated_absorpt_t_min 0.936
_shelx_estimated_absorpt_t_max 0.957
_shelxl_version_number 2014-3

loop_
_space_group_symop_operation_xyz
'x, y, z'
'-x+1/2, -y, z+1/2'
'x+1/2, -y+1/2, -z'
'-x, y+1/2, -z+1/2'

loop_
_atom_site_label
_atom_site_type_symbol
_atom_site_fract_x
_atom_site_fract_y
_atom_site_fract_z
_atom_site_U_iso_or_equiv
_atom_site_adp_type
_atom_site_occupancy
_atom_site_site_symmetry_order
_atom_site_calc_flag
_atom_site_refinement_flags_posn
_atom_site_refinement_flags_adp
C1 C 0.6544(2) 0.50355(15) 0.53911(12) 0.0223(5) Uani 1 1 d . .
C2 C 0.6020(2) 0.50168(14) 0.45433(13) 0.0230(5) Uani 1 1 d . .
C3 C 0.6811(3) 0.51707(17) 0.38996(14) 0.0316(6) Uani 1 1 d . .
H3 H 0.766(3) 0.5301(5) 0.4001(4) 0.038 Uiso 1 1 calc R U
C4 C 0.6396(3) 0.51388(19) 0.31172(15) 0.0374(6) Uani 1 1 d . .
H4 H 0.6985(19) 0.5244(4) 0.2667(15) 0.045 Uiso 1 1 calc R U
C5 C 0.5166(3) 0.49605(17) 0.29629(14) 0.0347(6) Uani 1 1 d . .
H5 H 0.4855(10) 0.49378(18) 0.2394(18) 0.042 Uiso 1 1 calc R U
C6 C 0.4367(3) 0.48141(17) 0.35870(15) 0.0323(6) Uani 1 1 d . .
H6 H 0.344(3) 0.4684(4) 0.3472(4) 0.039 Uiso 1 1 calc R U
C7 C 0.4792(2) 0.48378(15) 0.43754(14) 0.0269(5) Uani 1 1 d . .
H7 H 0.4190(18) 0.4722(4) 0.4831(13) 0.032 Uiso 1 1 calc R U
C8 C 0.4832(3) 0.5468(2) 0.80866(16) 0.0430(7) Uani 1 1 d . .
H8A H 0.5545(19) 0.5057(13) 0.8237(5) 0.064 Uiso 1 1 calc R U
H8B H 0.4074(16) 0.5325(14) 0.8429(7) 0.064 Uiso 1 1 calc R U
H8C H 0.509(2) 0.6105(13) 0.8183(4) 0.064 Uiso 1 1 calc R U
C9 C 0.4513(3) 0.53437(17) 0.72135(15) 0.0319(6) Uani 1 1 d . .
C10 C 0.3537(3) 0.60083(19) 0.69575(18) 0.0418(7) Uani 1 1 d . .
H10A H 0.3314(15) 0.5907(9) 0.6380(12) 0.063 Uiso 1 1 calc R U
H10B H 0.3875(10) 0.6621(12) 0.7024(12) 0.063 Uiso 1 1 calc R U
H10C H 0.2774(17) 0.5936(9) 0.7299(11) 0.063 Uiso 1 1 calc R U
C11 C 0.4892(3) 0.3700(2) 0.74389(18) 0.0450(8) Uani 1 1 d . .
H11A H 0.5807(19) 0.3848(9) 0.7440(12) 0.067 Uiso 1 1 calc R U
H11B H 0.4765(18) 0.3103(13) 0.7186(10) 0.067 Uiso 1 1 calc R U
H11C H 0.4574(16) 0.3689(11) 0.8007(12) 0.067 Uiso 1 1 calc R U
C12 C 0.4188(3) 0.43910(17) 0.69639(14) 0.0302(6) Uani 1 1 d . .
C13 C 0.2821(3) 0.4178(2) 0.69405(17) 0.0401(7) Uani 1 1 d . .
H13A H 0.2386(9) 0.4591(12) 0.6550(12) 0.060 Uiso 1 1 calc R U
H13B H 0.2451(9) 0.4256(13) 0.7497(11) 0.060 Uiso 1 1 calc R U
H13C H 0.2702(4) 0.3544(13) 0.6759(12) 0.060 Uiso 1 1 calc R U
C14 C 0.7799(3) 0.81657(18) 0.5492(2) 0.0496(8) Uani 1 1 d . .
H14A H 0.712(2) 0.8183(2) 0.5887(14) 0.074 Uiso 1 1 calc R U
H14B H 0.750(2) 0.8409(7) 0.4981(11) 0.074 Uiso 1 1 calc R U
H14C H 0.8503(16) 0.8518(8) 0.5687(14) 0.074 Uiso 1 1 calc R U
C15 C 0.8211(3) 0.72252(17) 0.53693(16) 0.0335(6) Uani 1 1 d . .
C16 C 0.9032(3) 0.7142(2) 0.46348(18) 0.0476(8) Uani 1 1 d . .
H16A H 0.9325(18) 0.6523(12) 0.4583(8) 0.071 Uiso 1 1 calc R U
H16B H 0.9760(18) 0.7541(14) 0.4690(6) 0.071 Uiso 1 1 calc R U
H16C H 0.8550(11) 0.7308(15) 0.4150(10) 0.071 Uiso 1 1 calc R U
C17 C 0.8183(3) 0.70868(19) 0.68950(17) 0.0400(7) Uani 1 1 d . .
H17A H 0.7251(18) 0.7079(13) 0.6839(4) 0.060 Uiso 1 1 calc R U
H17B H 0.8470(16) 0.7705(13) 0.7019(7) 0.060 Uiso 1 1 calc R U
H17C H 0.8439(17) 0.6680(11) 0.7343(9) 0.060 Uiso 1 1 calc R U
C18 C 0.8770(2) 0.67810(16) 0.61214(16) 0.0306(6) Uani 1 1 d . .
C19 C 1.0160(3) 0.6820(2) 0.61731(19) 0.0415(7) Uani 1 1 d . .
H19A H 1.0523(7) 0.6508(13) 0.5715(11) 0.062 Uiso 1 1 calc R U
H19B H 1.0435(6) 0.6539(14) 0.6671(11) 0.062 Uiso 1 1 calc R U
H19C H 1.0431(6) 0.7436(12) 0.6167(13) 0.062 Uiso 1 1 calc R U
C20 C 0.9261(3) 0.2937(2) 0.68192(17) 0.0438(7) Uani 1 1 d . .
H20A H 0.9778(18) 0.3471(12) 0.6891(9) 0.066 Uiso 1 1 calc R U
H20B H 0.9804(17) 0.2426(14) 0.6706(6) 0.066 Uiso 1 1 calc R U
H20C H 0.8780(10) 0.2825(14) 0.7314(10) 0.066 Uiso 1 1 calc R U
C21 C 0.8381(2) 0.30749(16) 0.61286(15) 0.0298(5) Uani 1 1 d . .
C22 C 0.7445(3) 0.23347(18) 0.6084(2) 0.0445(7) Uani 1 1 d . .
H22A H 0.6890(18) 0.2425(9) 0.5606(12) 0.067 Uiso 1 1 calc R U
H22B H 0.6928(18) 0.2330(10) 0.6587(11) 0.067 Uiso 1 1 calc R U
H22C H 0.7894(9) 0.1756(11) 0.6031(14) 0.067 Uiso 1 1 calc R U
C23 C 1.0196(3) 0.37928(19) 0.53927(18) 0.0380(6) Uani 1 1 d . .
H23A H 1.0046(6) 0.4308(12) 0.5738(12) 0.057 Uiso 1 1 calc R U
H23B H 1.0465(12) 0.3993(12) 0.4859(10) 0.057 Uiso 1 1 calc R U
H23C H 1.0849(14) 0.3422(8) 0.5632(12) 0.057 Uiso 1 1 calc R U
C24 C 0.9012(2) 0.32644(16) 0.53146(15) 0.0273(5) Uani 1 1 d . .
C25 C 0.9199(3) 0.24729(18) 0.47899(17) 0.0388(7) Uani 1 1 d . .
H25A H 0.8392(15) 0.2176(9) 0.4702(10) 0.058 Uiso 1 1 calc R U
H25B H 0.9781(18) 0.2060(10) 0.5052(7) 0.058 Uiso 1 1 calc R U
H25C H 0.9546(19) 0.2661(4) 0.4269(10) 0.058 Uiso 1 1 calc R U
B1 B 0.5588(3) 0.49755(17) 0.60968(14) 0.0236(5) Uani 1 1 d . .
B2 B 0.7451(3) 0.42403(17) 0.55269(16) 0.0238(6) Uani 1 1 d . .
B3 B 0.7361(3) 0.58812(18) 0.55419(16) 0.0240(5) Uani 1 1 d . .
O1 O 0.46682(17) 0.43594(11) 0.61505(10) 0.0305(4) Uani 1 1 d . .
O2 O 0.56110(17) 0.55223(12) 0.67377(10) 0.0330(4) Uani 1 1 d . .
O3 O 0.76642(17) 0.38794(11) 0.62607(10) 0.0299(4) Uani 1 1 d . .
O4 O 0.81086(17) 0.38423(11) 0.49300(9) 0.0285(4) Uani 1 1 d . .
O5 O 0.83908(16) 0.58694(11) 0.60095(10) 0.0287(4) Uani 1 1 d . .
O6 O 0.71148(17) 0.66844(11) 0.52169(10) 0.0299(4) Uani 1 1 d . .

loop_
_atom_site_aniso_label
_atom_site_aniso_U_11
_atom_site_aniso_U_22
_atom_site_aniso_U_33
_atom_site_aniso_U_23
_atom_site_aniso_U_13
_atom_site_aniso_U_12
C1 0.0265(12) 0.0249(11) 0.0154(10) -0.0003(9) 0.0001(9) -0.0008(10)
C2 0.0309(13) 0.0201(10) 0.0180(10) 0.0006(9) -0.0017(9) 0.0038(9)
C3 0.0314(14) 0.0423(14) 0.0210(11) 0.0006(11) -0.0008(10) 0.0024(12)
C4 0.0446(17) 0.0482(16) 0.0195(12) 0.0028(11) -0.0002(11) 0.0040(13)
C5 0.0523(17) 0.0340(13) 0.0177(11) 0.0010(10) -0.0079(11) 0.0019(13)
C6 0.0383(16) 0.0307(13) 0.0281(13) 0.0039(10) -0.0099(11) -0.0030(12)
C7 0.0329(14) 0.0268(11) 0.0212(11) 0.0035(9) -0.0027(10) -0.0031(11)
C8 0.0441(17) 0.0632(19) 0.0215(12) -0.0113(13) 0.0047(12) -0.0030(15)
C9 0.0353(15) 0.0386(14) 0.0217(12) -0.0051(10) 0.0063(11) -0.0023(11)
C10 0.0497(18) 0.0422(16) 0.0337(15) 0.0030(12) 0.0092(13) 0.0110(14)
C11 0.056(2) 0.0431(15) 0.0358(15) 0.0143(13) 0.0125(14) 0.0097(15)
C12 0.0367(15) 0.0347(13) 0.0190(12) 0.0010(10) 0.0060(11) -0.0011(11)
C13 0.0392(16) 0.0511(16) 0.0299(14) -0.0033(13) 0.0069(13) -0.0092(13)
C14 0.0552(19) 0.0307(14) 0.063(2) 0.0055(14) -0.0173(17) -0.0077(14)
C15 0.0383(15) 0.0298(12) 0.0324(14) 0.0030(11) -0.0042(12) -0.0080(11)
C16 0.0515(19) 0.0566(18) 0.0347(16) 0.0114(14) 0.0023(14) -0.0199(16)
C17 0.0479(18) 0.0414(15) 0.0308(14) -0.0127(12) -0.0024(13) -0.0042(13)
C18 0.0336(14) 0.0296(12) 0.0284(13) -0.0042(11) -0.0041(11) -0.0054(11)
C19 0.0347(15) 0.0451(15) 0.0448(16) -0.0022(14) -0.0059(13) -0.0048(13)
C20 0.0527(19) 0.0494(17) 0.0292(14) 0.0043(12) -0.0084(13) 0.0165(15)
C21 0.0350(14) 0.0270(12) 0.0273(12) 0.0029(10) -0.0005(11) 0.0076(10)
C22 0.0459(18) 0.0328(14) 0.0549(19) 0.0112(14) 0.0068(16) 0.0007(13)
C23 0.0319(15) 0.0379(14) 0.0443(16) -0.0019(13) 0.0008(13) 0.0012(12)
C24 0.0286(13) 0.0275(11) 0.0258(12) -0.0021(10) -0.0028(10) 0.0044(10)
C25 0.0425(17) 0.0368(14) 0.0371(15) -0.0089(12) -0.0019(13) 0.0087(12)
B1 0.0280(14) 0.0257(12) 0.0170(11) 0.0019(10) -0.0006(10) 0.0034(11)
B2 0.0272(14) 0.0257(12) 0.0185(12) -0.0024(10) 0.0005(11) -0.0027(11)
B3 0.0276(14) 0.0260(12) 0.0183(12) -0.0006(10) 0.0020(11) 0.0025(11)
O1 0.0369(10) 0.0348(9) 0.0199(8) -0.0050(7) 0.0067(8) -0.0081(8)
O2 0.0349(10) 0.0393(10) 0.0247(9) -0.0093(7) 0.0076(8) -0.0080(8)
O3 0.0384(10) 0.0307(9) 0.0207(8) 0.0039(7) 0.0015(7) 0.0084(8)
O4 0.0345(10) 0.0320(9) 0.0189(8) -0.0012(7) -0.0010(7) 0.0081(8)
O5 0.0311(9) 0.0277(8) 0.0272(9) -0.0014(7) -0.0053(8) -0.0009(7)
O6 0.0331(10) 0.0272(8) 0.0293(9) 0.0028(7) -0.0065(8) -0.0036(8)

loop_
_atom_type_symbol
_atom_type_description
_atom_type_scat_dispersion_real
_atom_type_scat_dispersion_imag
_atom_type_scat_source
C C 0.0033 0.0016 'International Tables Vol C Tables 4.2.6.8 and 6.1.1.4'
H H 0.0000 0.0000 'International Tables Vol C Tables 4.2.6.8 and 6.1.1.4'
B B 0.0013 0.0007 'International Tables Vol C Tables 4.2.6.8 and 6.1.1.4'
O O 0.0106 0.0060 'International Tables Vol C Tables 4.2.6.8 and 6.1.1.4'

loop_
_geom_angle_atom_site_label_1
_geom_angle_atom_site_label_2
_geom_angle_atom_site_label_3
_geom_angle
C2 C1 B1 117.1(2)
C2 C1 B2 110.49(18)
B1 C1 B2 104.80(18)
C2 C1 B3 111.71(18)
B1 C1 B3 107.07(19)
B2 C1 B3 104.81(19)
C7 C2 C3 117.6(2)
C7 C2 C1 123.2(2)
C3 C2 C1 119.3(2)
C4 C3 C2 121.8(3)
C5 C4 C3 119.7(2)
C6 C5 C4 119.6(2)
C5 C6 C7 120.6(3)
C2 C7 C6 120.8(2)
O2 C9 C8 108.7(2)
O2 C9 C10 106.6(2)
C8 C9 C10 110.3(2)
O2 C9 C12 102.21(19)
C8 C9 C12 115.4(2)
C10 C9 C12 112.9(2)
O1 C12 C13 108.4(2)
O1 C12 C11 106.7(2)
C13 C12 C11 110.7(2)
O1 C12 C9 101.69(19)
C13 C12 C9 115.4(2)
C11 C12 C9 113.1(2)
O6 C15 C14 108.6(2)
O6 C15 C16 106.5(2)
C14 C15 C16 111.1(3)
O6 C15 C18 102.19(19)
C14 C15 C18 114.6(2)
C16 C15 C18 113.1(2)
O5 C18 C19 108.9(2)
O5 C18 C17 106.5(2)
C19 C18 C17 110.8(2)
O5 C18 C15 101.58(18)
C19 C18 C15 114.7(2)
C17 C18 C15 113.4(2)
O3 C21 C20 109.4(2)
O3 C21 C22 106.1(2)
C20 C21 C22 110.7(2)
O3 C21 C24 102.08(18)
C20 C21 C24 115.0(2)
C22 C21 C24 112.8(2)
O4 C24 C25 108.3(2)
O4 C24 C23 106.3(2)
C25 C24 C23 111.2(2)
O4 C24 C21 101.88(18)
C25 C24 C21 115.0(2)
C23 C24 C21 113.2(2)
O2 B1 O1 112.4(2)
O2 B1 C1 123.1(2)
O1 B1 C1 124.4(2)
O3 B2 O4 113.1(2)
O3 B2 C1 123.0(2)
O4 B2 C1 123.9(2)
O5 B3 O6 113.6(2)
O5 B3 C1 122.5(2)
O6 B3 C1 123.9(2)
B1 O1 C12 107.25(18)
B1 O2 C9 107.67(19)
B2 O3 C21 106.81(18)
B2 O4 C24 106.88(18)
B3 O5 C18 106.92(19)
B3 O6 C15 106.1(2)

loop_
_geom_bond_atom_site_label_1
_geom_bond_atom_site_label_2
_geom_bond_distance
C1 C2 1.531(3)
C1 B1 1.574(3)
C1 B2 1.576(4)
C1 B3 1.583(3)
C2 C7 1.384(4)
C2 C3 1.397(3)
C3 C4 1.388(3)
C4 C5 1.382(4)
C5 C6 1.375(4)
C6 C7 1.401(3)
C8 C9 1.517(4)
C9 O2 1.456(3)
C9 C10 1.525(4)
C9 C12 1.552(4)
C11 C12 1.525(4)
C12 O1 1.461(3)
C12 C13 1.514(4)
C14 C15 1.515(4)
C15 O6 1.466(3)
C15 C16 1.524(4)
C15 C18 1.554(4)
C17 C18 1.518(4)
C18 O5 1.461(3)
C18 C19 1.506(4)
C20 C21 1.514(4)
C21 O3 1.467(3)
C21 C22 1.517(4)
C21 C24 1.554(4)
C23 C24 1.518(4)
C24 O4 1.465(3)
C24 C25 1.507(3)
B1 O2 1.361(3)
B1 O1 1.371(3)
B2 O3 1.368(3)
B2 O4 1.369(3)
B3 O5 1.362(3)
B3 O6 1.366(3)

loop_
_geom_torsion_atom_site_label_1
_geom_torsion_atom_site_label_2
_geom_torsion_atom_site_label_3
_geom_torsion_atom_site_label_4
_geom_torsion
B1 C1 C2 C7 -8.6(3)
B2 C1 C2 C7 111.2(3)
B3 C1 C2 C7 -132.6(2)
B1 C1 C2 C3 172.6(2)
B2 C1 C2 C3 -67.6(3)
B3 C1 C2 C3 48.7(3)
C7 C2 C3 C4 -0.6(4)
C1 C2 C3 C4 178.2(2)
C2 C3 C4 C5 0.8(4)
C3 C4 C5 C6 -0.2(4)
C4 C5 C6 C7 -0.5(4)
C3 C2 C7 C6 -0.1(4)
C1 C2 C7 C6 -178.9(2)
C5 C6 C7 C2 0.6(4)
O2 C9 C12 O1 -28.8(2)
C8 C9 C12 O1 -146.6(2)
C10 C9 C12 O1 85.3(3)
O2 C9 C12 C13 -145.9(2)
C8 C9 C12 C13 96.4(3)
C10 C9 C12 C13 -31.8(3)
O2 C9 C12 C11 85.2(2)
C8 C9 C12 C11 -32.5(3)
C10 C9 C12 C11 -160.6(2)
O6 C15 C18 O5 30.3(2)
C14 C15 C18 O5 147.5(2)
C16 C15 C18 O5 -83.7(3)
O6 C15 C18 C19 147.6(2)
C14 C15 C18 C19 -95.1(3)
C16 C15 C18 C19 33.6(3)
O6 C15 C18 C17 -83.6(2)
C14 C15 C18 C17 33.6(3)
C16 C15 C18 C17 162.3(2)
O3 C21 C24 O4 -29.7(2)
C20 C21 C24 O4 -148.0(2)
C22 C21 C24 O4 83.7(2)
O3 C21 C24 C25 -146.6(2)
C20 C21 C24 C25 95.1(3)
C22 C21 C24 C25 -33.1(3)
O3 C21 C24 C23 84.0(2)
C20 C21 C24 C23 -34.3(3)
C22 C21 C24 C23 -162.5(2)
C2 C1 B1 O2 -132.5(2)
B2 C1 B1 O2 104.7(3)
B3 C1 B1 O2 -6.2(3)
C2 C1 B1 O1 49.5(3)
B2 C1 B1 O1 -73.3(3)
B3 C1 B1 O1 175.8(2)
C2 C1 B2 O3 -153.0(2)
B1 C1 B2 O3 -26.1(3)
B3 C1 B2 O3 86.5(3)
C2 C1 B2 O4 27.2(3)
B1 C1 B2 O4 154.2(2)
B3 C1 B2 O4 -93.2(3)
C2 C1 B3 O5 -144.5(2)
B1 C1 B3 O5 86.1(3)
B2 C1 B3 O5 -24.9(3)
C2 C1 B3 O6 35.0(3)
B1 C1 B3 O6 -94.4(3)
B2 C1 B3 O6 154.7(2)
O2 B1 O1 C12 -11.6(3)
C1 B1 O1 C12 166.6(2)
C13 C12 O1 B1 147.0(2)
C11 C12 O1 B1 -93.8(2)
C9 C12 O1 B1 25.0(2)
O1 B1 O2 C9 -8.5(3)
C1 B1 O2 C9 173.3(2)
C8 C9 O2 B1 145.8(2)
C10 C9 O2 B1 -95.3(2)
C12 C9 O2 B1 23.4(3)
O4 B2 O3 C21 -9.7(3)
C1 B2 O3 C21 170.6(2)
C20 C21 O3 B2 146.6(2)
C22 C21 O3 B2 -93.9(2)
C24 C21 O3 B2 24.4(2)
O3 B2 O4 C24 -10.9(3)
C1 B2 O4 C24 168.9(2)
C25 C24 O4 B2 146.8(2)
C23 C24 O4 B2 -93.6(2)
C21 C24 O4 B2 25.1(2)
O6 B3 O5 C18 10.1(3)
C1 B3 O5 C18 -170.3(2)
C19 C18 O5 B3 -146.4(2)
C17 C18 O5 B3 94.0(2)
C15 C18 O5 B3 -25.0(2)
O5 B3 O6 C15 10.8(3)
C1 B3 O6 C15 -168.7(2)
C14 C15 O6 B3 -146.9(2)
C16 C15 O6 B3 93.5(2)
C18 C15 O6 B3 -25.4(2)
